data_2108956
loop_
_publ_author_name
'Pal, Rumpa'
'Jelsch, Christian'
'Momma, Koichi'
'Grabowsky, Simon'

_publ_contact_author
;
Dr. Christian Jelsch
Director of Research CNRS
CRM2   University of Lorraine
Nancy 54000 France
;
_publ_section_title
;
 \p-Hole bonding in a new co-crystal hydrate of gallic acid and pyrazine:
 static and dynamic charge density analysis
;
_journal_coeditor_code PX5047SUP1
_journal_issue 2
_journal_name_full 'Acta Crystallographica Section B'
_journal_page_first
;
;
_journal_paper_doi 10.1107/S2052520622001457
_journal_volume 78
_journal_year 2022
_chemical_formula_moiety '4(C7 H6 O5), (C4 H4 N2), 4(H2 O)'
_chemical_formula_sum 'C32 H36 N2 O24'
_chemical_formula_weight 832.60
_space_group_IT_number 2
_space_group_name_Hall '-P 1'
_space_group_name_H-M_alt 'P -1'
_symmetry_cell_setting triclinic
_atom_sites_solution_hydrogens difmap
_atom_sites_solution_primary direct
_atom_sites_solution_secondary difmap
_audit_creation_method 'MoPro v21.06'
_cell_angle_alpha 92.440(4)
_cell_angle_beta 96.223(4)
_cell_angle_gamma 112.469(3)
_cell_formula_units_Z 1
_cell_length_a 7.7242(8)
_cell_length_b 9.00420(10)
_cell_length_c 13.37690(10)
_cell_measurement_reflns_used 9991
_cell_measurement_temperature 100(2)
_cell_measurement_theta_max 68.95
_cell_measurement_theta_min 19.86
_cell_volume 851.09(9)
_computing_structure_refinement 'MoPro (J. Appl. Cryst. 2005, 38, 38-54)'
_diffrn_ambient_temperature 100(2)
_diffrn_measured_fraction_theta_full 0.996
_diffrn_measured_fraction_theta_max 0.996
_diffrn_measurement_device_type 'Bruker APEX-II CCD'
_diffrn_radiation_source 'fine-focus sealed tube'
_diffrn_radiation_type MoK\a
_diffrn_radiation_wavelength 0.71073
_diffrn_reflns_av_R_equivalents 0.0407
_diffrn_reflns_av_sigmaI/netI 0.02127
_diffrn_reflns_limit_h_max 15
_diffrn_reflns_limit_h_min -15
_diffrn_reflns_limit_k_max 17
_diffrn_reflns_limit_k_min -17
_diffrn_reflns_limit_l_max 26
_diffrn_reflns_limit_l_min 0
_diffrn_reflns_number 14250
_diffrn_reflns_theta_full 45.33
_diffrn_reflns_theta_max 45.33
_diffrn_reflns_theta_min 2.46
_exptl_absorpt_coefficient_mu 0.142
_exptl_absorpt_correction_T_max 0.99295
_exptl_absorpt_correction_T_min 0.98473
_exptl_absorpt_correction_type numerical
_exptl_absorpt_process_details
;   
SADABS-2016/2 - Bruker AXS area detector scaling and absorption correction 
Reference: Krause, L., Herbst-Irmer, R., Sheldrick G.M. & Stalke D.,
 J. Appl. Cryst. 48 (2015) 3-10.
;
_exptl_crystal_colour colourless
_exptl_crystal_density_diffrn 1.625
_exptl_crystal_density_method 'not measured'
_exptl_crystal_description block
_exptl_crystal_F_000 434
_exptl_crystal_size_max 0.250
_exptl_crystal_size_mid 0.150
_exptl_crystal_size_min 0.130
_refine_diff_density_max 0.294
_refine_diff_density_min -0.310
_refine_diff_density_rms 0.066
_refine_ls_extinction_method none
_refine_ls_goodness_of_fit_ref 1.333
_refine_ls_hydrogen_treatment refxyz
_refine_ls_matrix_type full
_refine_ls_number_parameters 816
_refine_ls_number_reflns 13688
_refine_ls_number_restraints 543
_refine_ls_restrained_S_all 2.573
_refine_ls_R_factor_all 0.0309
_refine_ls_R_factor_gt 0.0227
_refine_ls_shift/su_max 0.002
_refine_ls_shift/su_mean 0.000
_refine_ls_structure_factor_coef Fsqd
_refine_ls_weighting_scheme sigma
_refine_ls_wR_factor_gt 0.0284
_refine_ls_wR_factor_ref 0.0292
_reflns_number_gt 11776
_reflns_number_total 13688
_reflns_threshold_expression 'I > 2 \s(I)'
_cod_data_source_file px5047sup1.cif
_cod_data_source_block I
_cod_database_code 2108956

loop_
_symmetry_equiv_pos_as_xyz
' x , y , z '
' -x , -y , -z '

loop_
_atom_site_type_symbol
_atom_site_label
_atom_site_fract_x
_atom_site_fract_y
_atom_site_fract_z
_atom_site_U_iso_or_equiv
_atom_site_adp_type
_atom_site_occupancy
_atom_site_calc_flag
_atom_site_refinement_flags_posn
_atom_site_refinement_flags_adp
_atom_site_disorder_assembly
_atom_site_disorder_group
O O4 0.93098(4) 0.17536(3) 0.12490(2) 0.01184(3) Uani 1 d . . . .
O O9 0.30578(4) 0.66851(3) 1.06798(2) 0.01000(3) Uani 1 d . . . .
O O5 1.07366(4) 0.48216(3) 0.210905(19) 0.00966(2) Uani 1 d . . . .
O O8 0.10292(4) 0.36156(3) 0.98185(2) 0.01002(3) Uani 1 d . . . .
O O6 0.44754(3) 0.31498(2) 0.680958(14) 0.01100(2) Uani 1 d . . . .
O O7 0.61028(4) 0.57584(3) 0.66235(2) 0.01020(3) Uani 1 d . . . .
O O11 -0.08850(3) 0.06525(3) 0.890464(18) 0.01212(3) Uani 1 d . . . .
O O10 0.60252(4) 0.87472(3) 0.98202(2) 0.01278(3) Uani 1 d . . . .
O O3 0.65783(5) -0.06065(3) 0.19595(2) 0.01435(3) Uani 1 d . . . .
O O1 0.53562(5) 0.20105(4) 0.51146(2) 0.01321(3) Uani 1 d . . . .
O O12 1.19272(4) 0.78543(3) 0.278173(18) 0.01483(3) Uani 1 d . . . .
O O2 0.72600(3) 0.46126(2) 0.513695(15) 0.01363(2) Uani 1 d . . . .
N N1 1.04546(5) 0.91265(4) 0.42593(3) 0.01598(3) Uani 1 d . . . .
C C11 0.24945(4) 0.45773(3) 0.935670(19) 0.00694(2) Uani 1 d . . . .
C C6 0.93833(4) 0.37008(3) 0.25550(2) 0.00731(3) Uani 1 d . . . .
C C13 0.50030(4) 0.72159(3) 0.93796(2) 0.00775(3) Uani 1 d . . . .
C C1 0.66389(4) 0.32112(3) 0.474020(19) 0.00836(3) Uani 1 d . . . .
C C10 0.29958(4) 0.40665(3) 0.84801(2) 0.00761(3) Uani 1 d . . . .
H H10 0.2218(6) 0.2852(4) 0.8132(3) 0.02394 Uani 1 d D U . .
C C8 0.50175(4) 0.45992(3) 0.711461(19) 0.00750(3) Uani 1 d . . . .
C C9 0.44880(4) 0.51512(3) 0.804362(19) 0.00709(3) Uani 1 d . . . .
C C3 0.65437(4) 0.12095(3) 0.33517(2) 0.00879(3) Uani 1 d . . . .
H H3 0.5439(6) 0.0259(4) 0.3651(3) 0.02633 Uani 1 d D U . .
C C14 0.54845(4) 0.67289(3) 0.84868(2) 0.00809(3) Uani 1 d . . . .
H H14 0.6635(5) 0.7555(5) 0.8144(3) 0.02490 Uani 1 d D U . .
C C4 0.72306(4) 0.08822(3) 0.24839(2) 0.00880(3) Uani 1 d . . . .
C C2 0.73029(4) 0.27889(3) 0.381960(19) 0.00761(3) Uani 1 d . . . .
C C12 0.34910(4) 0.61519(3) 0.981538(19) 0.00700(3) Uani 1 d . . . .
C C5 0.86550(4) 0.21195(3) 0.20911(2) 0.00806(3) Uani 1 d . . . .
C C7 0.87096(4) 0.40333(3) 0.34232(2) 0.00808(3) Uani 1 d . . . .
H H7 0.9276(6) 0.5243(4) 0.3795(3) 0.02404 Uani 1 d D U . .
C C15 0.94229(5) 0.83963(4) 0.49692(3) 0.01680(4) Uani 1 d . . . .
H H15 0.8957(7) 0.7100(3) 0.4949(4) 0.02201 Uani 1 d D U . .
C C16 1.10301(5) 1.07310(4) 0.42915(3) 0.01583(4) Uani 1 d . . . .
H H16 1.1883(7) 1.1339(6) 0.3728(3) 0.02719 Uani 1 d D U . .
H H11A -0.1919(6) 0.0065(6) 0.9282(4) 0.02720 Uani 1 d D U . .
H H4 1.0147(7) 0.2758(4) 0.1015(4) 0.02134 Uani 1 d D U . .
H H9 0.2001(6) 0.5796(5) 1.0888(4) 0.02032 Uani 1 d D U . .
H H5 1.1080(8) 0.5901(4) 0.2442(4) 0.02113 Uani 1 d D U . .
H H10O 0.5807(9) 0.8836(7) 1.0521(2) 0.02302 Uani 1 d D U . .
H H7O 0.6477(8) 0.5228(6) 0.6046(3) 0.02056 Uani 1 d D U . .
H H8 0.0409(8) 0.2558(4) 0.9437(4) 0.02076 Uani 1 d D U . .
H H12B 1.1761(8) 0.8461(6) 0.2214(3) 0.02692 Uani 1 d D U . .
H H1 0.5078(8) 0.2479(6) 0.5753(3) 0.02106 Uani 1 d D U . .
H H11B -0.0224(7) -0.0077(6) 0.8846(4) 0.02716 Uani 1 d D U . .
H H3O 0.5926(8) -0.1435(6) 0.2390(4) 0.02540 Uani 1 d D U . .
H H12A 1.1384(8) 0.8239(7) 0.3316(3) 0.02665 Uani 1 d D U . .

loop_
_atom_site_aniso_label
_atom_site_aniso_U_11
_atom_site_aniso_U_22
_atom_site_aniso_U_33
_atom_site_aniso_U_12
_atom_site_aniso_U_13
_atom_site_aniso_U_23
O4 0.01881(11) 0.00743(8) 0.00979(9) 0.00372(8) 0.00921(8) 0.00120(7)
O9 0.01086(10) 0.00922(9) 0.00870(9) 0.00169(8) 0.00537(8) -0.00123(7)
O5 0.01125(9) 0.00710(8) 0.00976(8) 0.00142(7) 0.00593(7) 0.00087(6)
O8 0.01018(9) 0.00813(8) 0.00905(9) -0.00044(8) 0.00555(8) -0.00003(7)
O6 0.01579(9) 0.00709(6) 0.00923(7) 0.00237(6) 0.00623(6) -0.00037(5)
O7 0.01393(11) 0.00800(9) 0.00853(9) 0.00271(8) 0.00663(8) 0.00119(7)
O11 0.01339(9) 0.00843(8) 0.01324(9) 0.00179(7) 0.00581(8) 0.00071(7)
O10 0.01514(11) 0.00789(9) 0.01035(10) -0.00191(8) 0.00664(9) -0.00290(7)
O3 0.02482(13) 0.00554(8) 0.00979(9) 0.00109(8) 0.00883(9) -0.00029(7)
O1 0.01851(12) 0.00834(9) 0.01073(10) 0.00104(9) 0.00948(10) 0.00027(8)
O12 0.01987(12) 0.01021(8) 0.01383(10) 0.00493(9) 0.00386(8) -0.00013(7)
O2 0.01760(9) 0.00832(7) 0.01188(8) 0.00017(6) 0.00891(7) -0.00252(6)
N1 0.01785(13) 0.01175(10) 0.01788(12) 0.00473(10) 0.00518(10) -0.00088(9)
C11 0.00715(9) 0.00628(8) 0.00657(8) 0.00118(7) 0.00310(7) 0.00037(6)
C6 0.00881(9) 0.00605(8) 0.00682(8) 0.00195(7) 0.00359(7) 0.00058(7)
C13 0.00850(10) 0.00619(8) 0.00701(9) 0.00066(7) 0.00342(8) -0.00063(7)
C1 0.01059(10) 0.00712(8) 0.00656(8) 0.00184(7) 0.00414(7) -0.00013(7)
C10 0.00863(9) 0.00629(8) 0.00703(8) 0.00133(7) 0.00355(7) -0.00013(7)
H10 0.02700 0.01439 0.02409 0.00068 0.00731 -0.00426
C8 0.00955(9) 0.00667(8) 0.00619(8) 0.00237(7) 0.00373(7) 0.00038(6)
C9 0.00823(9) 0.00652(8) 0.00612(8) 0.00186(7) 0.00325(7) 0.00019(6)
C3 0.01203(11) 0.00640(8) 0.00698(9) 0.00166(8) 0.00474(8) 0.00034(7)
H3 0.03061 0.01726 0.02612 0.00067 0.01540 0.00281
C14 0.00878(10) 0.00683(8) 0.00715(9) 0.00073(8) 0.00379(8) -0.00022(7)
H14 0.02439 0.01953 0.02524 -0.00010 0.01322 0.00139
C4 0.01344(10) 0.00539(8) 0.00678(8) 0.00193(8) 0.00478(8) 0.00035(6)
C2 0.00961(10) 0.00642(8) 0.00633(8) 0.00195(7) 0.00370(7) 0.00020(7)
C12 0.00735(9) 0.00653(8) 0.00645(8) 0.00146(7) 0.00309(7) -0.00001(7)
C5 0.01174(10) 0.00593(8) 0.00665(8) 0.00268(8) 0.00461(8) 0.00080(6)
C7 0.00977(10) 0.00639(8) 0.00715(8) 0.00148(7) 0.00388(8) -0.00023(7)
H7 0.02984 0.01406 0.02414 0.00323 0.00866 -0.00325
C15 0.01961(14) 0.00816(10) 0.02134(14) 0.00316(10) 0.00589(11) 0.00132(9)
H15 0.02659 0.01242 0.02486 0.00418 0.00766 0.00103
C16 0.01714(13) 0.01201(11) 0.01730(12) 0.00333(10) 0.00628(10) 0.00294(9)
H16 0.03357 0.02021 0.02698 0.00526 0.01928 0.00532
H11A 0.02599 0.02483 0.02715 0.00252 0.01541 0.00477
H4 0.02746 0.01498 0.02062 0.00501 0.01077 0.00385
H9 0.02048 0.01660 0.02054 0.00217 0.00832 0.00087
H5 0.02657 0.01432 0.02130 0.00535 0.00900 -0.00048
H10O 0.02656 0.02075 0.01746 0.00325 0.00925 -0.00231
H7O 0.02557 0.01715 0.01863 0.00645 0.00970 -0.00076
H8 0.02337 0.01505 0.01982 0.00247 0.00666 -0.00257
H12B 0.03592 0.02384 0.02325 0.01183 0.00977 0.00933
H1 0.02658 0.01753 0.01757 0.00545 0.00966 -0.00126
H11B 0.03227 0.02221 0.03109 0.01348 0.01108 0.00096
H3O 0.03608 0.01592 0.02139 0.00399 0.01484 0.00305
H12A 0.03241 0.02621 0.02373 0.01159 0.01444 -0.00109

loop_
_atom_type_symbol
_atom_type_description
_atom_type_scat_dispersion_real
_atom_type_scat_dispersion_imag
_atom_type_scat_source
C C 0.0033 0.0016 'Su & Coppens. Acta. Cryst. (1997) A53, 749-762. '
H H 0.0000 0.0000 'Su & Coppens. Acta. Cryst. (1997) A53, 749-762. '
N N 0.0061 0.0033 'Su & Coppens. Acta. Cryst. (1997) A53, 749-762. '
O O 0.0106 0.0060 'Su & Coppens. Acta. Cryst. (1997) A53, 749-762. '

loop_
_geom_angle_atom_site_label_1
_geom_angle_atom_site_label_2
_geom_angle_atom_site_label_3
_geom_angle
_geom_angle_site_symmetry_1
_geom_angle_site_symmetry_2
_geom_angle_site_symmetry_3
_geom_angle_publ_flag
C5 O4 H4 108.5(3) . . . ?
C12 O9 H9 107.8(3) . . . ?
C6 O5 H5 110.9(3) . . . ?
C11 O8 H8 110.0(3) . . . ?
C8 O7 H7O 107.4(3) . . . ?
H11A O11 H11B 103.2(5) . . . ?
C13 O10 H10O 110.5(3) . . . ?
C4 O3 H3O 109.8(3) . . . ?
C1 O1 H1 106.9(3) . . . ?
H12B O12 H12A 103.6(5) . . . ?
C15 N1 C16 117.00(3) . . . ?
O8 C11 C12 116.13(2) . . . ?
O8 C11 C10 123.20(2) . . . ?
C12 C11 C10 120.67(2) . . . ?
O5 C6 C5 116.31(2) . . . ?
O5 C6 C7 124.20(2) . . . ?
C5 C6 C7 119.50(2) . . . ?
O10 C13 C12 120.80(2) . . . ?
O10 C13 C14 118.90(2) . . . ?
C12 C13 C14 120.30(2) . . . ?
O1 C1 O2 122.24(2) . . . ?
O1 C1 C2 116.12(2) . . . ?
O2 C1 C2 121.64(2) . . . ?
C11 C10 C9 119.24(2) . . . ?
C11 C10 H10 120.1(2) . . . ?
C9 C10 H10 120.6(2) . . . ?
O7 C8 O6 122.17(2) . . . ?
O7 C8 C9 115.00(2) . . . ?
O6 C8 C9 122.83(2) . . . ?
C8 C9 C14 120.27(2) . . . ?
C8 C9 C10 118.96(2) . . . ?
C14 C9 C10 120.76(2) . . . ?
C4 C3 C2 118.81(2) . . . ?
C4 C3 H3 120.2(2) . . . ?
C2 C3 H3 121.0(2) . . . ?
C13 C14 C9 119.54(2) . . . ?
C13 C14 H14 120.3(2) . . . ?
C9 C14 H14 120.1(2) . . . ?
O3 C4 C5 116.07(2) . . . ?
O3 C4 C3 123.78(2) . . . ?
C5 C4 C3 120.14(2) . . . ?
C1 C2 C7 117.32(2) . . . ?
C1 C2 C3 121.41(2) . . . ?
C7 C2 C3 121.27(2) . . . ?
O9 C12 C13 118.26(2) . . . ?
O9 C12 C11 122.28(2) . . . ?
C13 C12 C11 119.45(2) . . . ?
O4 C5 C6 120.77(2) . . . ?
O4 C5 C4 118.61(2) . . . ?
C6 C5 C4 120.62(2) . . . ?
C6 C7 C2 119.65(2) . . . ?
C6 C7 H7 120.2(2) . . . ?
C2 C7 H7 120.2(2) . . . ?
N1 C15 C16 121.43(3) . . 2_776 ?
N1 C15 H15 117.4(3) . . . ?
C16 C15 H15 121.2(3) 2_776 . . ?
N1 C16 C15 121.57(3) . . 2_776 ?
N1 C16 H16 117.8(3) . . . ?
C15 C16 H16 120.7(3) 2_776 . . ?

loop_
_geom_bond_atom_site_label_1
_geom_bond_atom_site_label_2
_geom_bond_distance
_geom_bond_site_symmetry_2
_geom_bond_publ_flag
O4 C5 1.3611(4) . ?
O4 H4 0.977(3) . ?
O9 C12 1.3561(4) . ?
O9 H9 0.976(3) . ?
O5 C6 1.3591(4) . ?
O5 H5 0.977(3) . ?
O8 C11 1.3639(4) . ?
O8 H8 0.976(3) . ?
O6 C8 1.2429(3) . ?
O7 C8 1.3163(4) . ?
O7 H7O 1.015(3) . ?
O11 H11A 0.979(3) . ?
O11 H11B 0.980(3) . ?
O10 C13 1.3674(4) . ?
O10 H10O 0.976(3) . ?
O3 C4 1.3675(4) . ?
O3 H3O 0.976(3) . ?
O1 C1 1.3177(4) . ?
O1 H1 1.016(3) . ?
O12 H12B 0.979(3) . ?
O12 H12A 0.981(3) . ?
O2 C1 1.2366(3) . ?
N1 C15 1.3364(5) . ?
N1 C16 1.3365(4) . ?
C11 C12 1.4031(4) . ?
C11 C10 1.3875(4) . ?
C6 C5 1.4020(4) . ?
C6 C7 1.3891(4) . ?
C13 C12 1.4005(4) . ?
C13 C14 1.3905(4) . ?
C1 C2 1.4732(4) . ?
C10 C9 1.3990(4) . ?
C10 H10 1.081(3) . ?
C8 C9 1.4737(4) . ?
C9 C14 1.3984(4) . ?
C3 C4 1.3927(4) . ?
C3 C2 1.4019(4) . ?
C3 H3 1.080(3) . ?
C14 H14 1.079(3) . ?
C4 C5 1.4021(4) . ?
C2 C7 1.4008(4) . ?
C7 H7 1.080(3) . ?
C15 C16 1.3918(5) 2_776 ?
C15 H15 1.080(3) . ?
C16 C15 1.3918(5) 2_776 ?
C16 H16 1.081(3) . ?

loop_
_geom_hbond_atom_site_label_D
_geom_hbond_atom_site_label_H
_geom_hbond_atom_site_label_A
_geom_hbond_distance_DH
_geom_hbond_distance_HA
_geom_hbond_distance_DA
_geom_hbond_angle_DHA
_geom_hbond_site_symmetry_A
O11 H11A O10 0.979(3) 1.825(3) 2.7968(5) 171.44(11) 1_445
O9 H9 O5 0.976(3) 2.051(4) 2.8987(4) 144.1(2) 1_456
C15 H15 O2 1.080(3) 2.162(3) 3.2006(4) 160.58(18) 1
O4 H4 O5 0.977(3) 2.186(5) 2.7013(4) 111.5(3) 1
O9 H9 O8 0.976(3) 2.206(5) 2.7293(4) 112.2(3) 1
O5 H5 O12 0.977(3) 1.648(3) 2.6084(4) 166.87(17) 1
O10 H10O O9 0.976(3) 2.301(6) 2.7429(5) 106.5(4) 1
O7 H7O O2 1.015(3) 1.584(3) 2.5948(4) 172.88(12) 1
O7 H7O C1 1.015(3) 2.513(3) 3.4984(4) 163.51(15) 1
O8 H8 O11 0.976(3) 1.697(3) 2.6672(4) 171.60(12) 1
O1 H1 O6 1.016(3) 1.692(3) 2.7067(4) 176.12(6) 1
O1 H1 C8 1.016(3) 2.599(3) 3.5702(4) 159.95(17) 1
O12 H12A N1 0.981(3) 1.815(3) 2.7935(5) 174.84(7) 1
O12 H12A C16 0.981(3) 2.666(4) 3.5352(5) 147.8(2) 1
O10 H10O O3 0.976(3) 1.936(4) 2.8485(4) 154.5(3) 1_566
O4 H4 O8 0.977(3) 1.888(4) 2.7127(4) 140.4(2) 1_654
C10 H10 O3 1.081(3) 2.531(4) 3.2908(4) 126.5(2) 2_656
C3 H3 O1 1.080(3) 2.613(4) 3.5603(5) 146.1(2) 2_656
O11 H11B O4 0.980(3) 1.900(3) 2.8719(4) 171.05(10) 2_656
O3 H3O O6 0.976(3) 1.864(3) 2.7937(3) 158.1(3) 2_656
O12 H12B O11 0.979(3) 1.905(3) 2.8699(4) 167.80(14) 2_666
C16 H16 O7 1.081(3) 2.575(4) 3.4585(5) 138.4(2) 2_776

loop_
_geom_torsion_atom_site_label_1
_geom_torsion_atom_site_label_2
_geom_torsion_atom_site_label_3
_geom_torsion_atom_site_label_4
_geom_torsion_site_symmetry_1
_geom_torsion_site_symmetry_2
_geom_torsion_site_symmetry_3
_geom_torsion_site_symmetry_4
_geom_torsion
_geom_torsion_publ_flag
O4 C5 C6 O5 . . . . 0.87(3) ?
O4 C5 C6 C7 . . . . -178.95(3) ?
O4 C5 C4 O3 . . . . -1.62(3) ?
O4 C5 C4 C3 . . . . 179.22(3) ?
O9 C12 C13 O10 . . . . 0.59(3) ?
O9 C12 C13 C14 . . . . -179.22(3) ?
O9 C12 C11 O8 . . . . 1.40(3) ?
O9 C12 C11 C10 . . . . -179.05(3) ?
O5 C6 C5 C4 . . . . -178.89(3) ?
O5 C6 C7 C2 . . . . 179.71(3) ?
O5 C6 C7 H7 . . . . -0.8(2) ?
O8 C11 C12 C13 . . . . -179.39(3) ?
O8 C11 C10 C9 . . . . 178.25(3) ?
O8 C11 C10 H10 . . . . -0.4(2) ?
O6 C8 O7 H7O . . . . -6.2(3) ?
O6 C8 C9 C14 . . . . 164.13(3) ?
O6 C8 C9 C10 . . . . -14.94(3) ?
O7 C8 C9 C14 . . . . -16.30(3) ?
O7 C8 C9 C10 . . . . 164.62(3) ?
O10 C13 C12 C11 . . . . -178.66(3) ?
O10 C13 C14 C9 . . . . 178.11(3) ?
O10 C13 C14 H14 . . . . -0.8(3) ?
O3 C4 C5 C6 . . . . 178.15(3) ?
O3 C4 C3 C2 . . . . -179.15(3) ?
O3 C4 C3 H3 . . . . 0.4(3) ?
O1 C1 C2 C7 . . . . -178.06(3) ?
O1 C1 C2 C3 . . . . 2.65(4) ?
O2 C1 O1 H1 . . . . -1.7(3) ?
O2 C1 C2 C7 . . . . 1.69(3) ?
O2 C1 C2 C3 . . . . -177.60(3) ?
C11 C12 O9 H9 . . . . 0.5(3) ?
C11 C12 C13 C14 . . . . 1.53(3) ?
C11 C10 C9 C8 . . . . 179.78(3) ?
C11 C10 C9 C14 . . . . 0.72(3) ?
C6 C5 O4 H4 . . . . -8.1(3) ?
C6 C5 C4 C3 . . . . -1.01(3) ?
C6 C7 C2 C1 . . . . -179.88(3) ?
C6 C7 C2 C3 . . . . -0.59(3) ?
C13 C12 O9 H9 . . . . -178.8(3) ?
C13 C12 C11 C10 . . . . 0.17(3) ?
C13 C14 C9 C8 . . . . -178.10(3) ?
C13 C14 C9 C10 . . . . 0.95(3) ?
C1 C2 C7 H7 . . . . 0.6(2) ?
C1 C2 C3 C4 . . . . -179.89(3) ?
C1 C2 C3 H3 . . . . 0.6(3) ?
C10 C11 O8 H8 . . . . -0.8(3) ?
C10 C9 C14 H14 . . . . 179.9(3) ?
H10 C10 C11 C12 . . . . -179.9(3) ?
H10 C10 C9 C8 . . . . -1.6(3) ?
H10 C10 C9 C14 . . . . 179.4(3) ?
C8 C9 C14 H14 . . . . 0.8(3) ?
C9 C8 O7 H7O . . . . 174.2(3) ?
C9 C14 C13 C12 . . . . -2.08(3) ?
C9 C10 C11 C12 . . . . -1.28(3) ?
C3 C4 O3 H3O . . . . -19.4(3) ?
C3 C2 C7 H7 . . . . 179.9(2) ?
H3 C3 C4 C5 . . . . 179.5(3) ?
H3 C3 C2 C7 . . . . -178.7(3) ?
C14 C13 O10 H10O . . . . -163.3(3) ?
H14 C14 C13 C12 . . . . 179.0(3) ?
C4 C5 O4 H4 . . . . 171.6(3) ?
C4 C5 C6 C7 . . . . 1.28(3) ?
C4 C3 C2 C7 . . . . 0.85(3) ?
C2 C1 O1 H1 . . . . 178.1(3) ?
C2 C7 C6 C5 . . . . -0.48(3) ?
C2 C3 C4 C5 . . . . -0.05(3) ?
C12 C13 O10 H10O . . . . 16.9(3) ?
C12 C11 O8 H8 . . . . 178.7(3) ?
C5 C6 O5 H5 . . . . 174.8(3) ?
C5 C6 C7 H7 . . . . 179.0(2) ?
C5 C4 O3 H3O . . . . 161.4(3) ?
C7 C6 O5 H5 . . . . -5.4(3) ?
C15 N1 C16 H16 . . . . 179.1(3) ?
H15 C15 N1 C16 . . . . -179.8(3) ?

_cod_database_fobs_code 2108956
